data_9017838
loop_
_publ_author_name
'Pekov, I. V.'
'Britvin, S. N.'
'Zubkova, N. V.'
'Chukanov, N. V.'
'Bryzfalov, I. A.'
'Lykova, I. S.'
'Belakovskiy, D. I.'
'Pushcharovsky, D. Y.'

_publ_section_title
;
 Vigrishinite, Zn2Ti4-xSi4O14(OH,H2O,[_])8, a new mineral from Lovozero
 alkaline massif (Kola Peninsula, Russia)
;
_journal_name_full 'Zapiski Rossiiskogo Mineralogicheskogo Obshchetstva'
_journal_page_first 12
_journal_page_last 27
_journal_volume 141
_journal_year 2012
_chemical_compound_source 'Lovozero alkaline massif, Kola Peninsula, Russia'
_chemical_formula_sum 'Ba0.04 Ca0.12 Fe0.36 H1.6 K0.16 Mg0.14 Mn0.44 Na0.46 Nb0.82 O41.42 Si8 Ti5.32 Zn2.62 Zr0.24'
_chemical_name_mineral Vigrishinite
_space_group_IT_number 2
_space_group_name_Hall '-P 1'
_space_group_name_H-M_alt 'P -1'
_symmetry_space_group_name_H-M 'P -1'
_cell_angle_alpha 91.54
_cell_angle_beta 98.29
_cell_angle_gamma 105.65
_cell_formula_units_Z 1
_cell_length_a 8.743
_cell_length_b 8.698
_cell_length_c 11.581
_cell_volume 837.184
_database_code_amcsd 0020035
_exptl_crystal_density_diffrn 2.951
_cod_data_source_file inputs/fixed/downloads/20/20428.cif
_cod_data_source_block 20428
_cod_original_formula_sum 'Ti5.32 Nb.82 Zr.24 Fe.36 Zn2.62 Mg.14 Mn.44 K.16 Ba.04 Na.46 Ca.12 Si8 O41.42 H1.6'
_cod_database_code 9017838

loop_
_space_group_symop_operation_xyz
x,y,z
-x,-y,-z

loop_
_atom_site_label
_atom_site_fract_x
_atom_site_fract_y
_atom_site_fract_z
_atom_site_occupancy
_atom_site_U_iso_or_equiv
_atom_site_type_symbol
_atom_site_attached_hydrogens
Ti1 0.19730 -0.02350 0.27890 0.53000 0.04520 Ti 0
Nb1 0.19730 -0.02350 0.27890 0.20000 0.04520 Nb 0
Zr1 0.19730 -0.02350 0.27890 0.06000 0.04520 Zr 0
Ti2 0.33680 0.48480 0.72940 0.53000 0.04720 Ti 0
Nb2 0.33680 0.48480 0.72940 0.21000 0.04720 Nb 0
Zr2 0.33680 0.48480 0.72940 0.06000 0.04720 Zr 0
Ti3 0.68670 0.08610 0.98540 1.00000 0.04950 Ti 0
Ti4 0.80320 0.44960 0.00570 0.60000 0.03320 Ti 0
Fe4 0.80320 0.44960 0.00570 0.18000 0.03320 Fe 0
Zn1 0.57110 0.25560 0.71490 0.90000 0.04510 Zn 0
Zn2 0.50000 0.00000 0.50000 0.26000 0.03840 Zn 0
Mg2 0.50000 0.00000 0.50000 0.14000 0.03840 Mg 0
MnB1 0.42950 0.31690 0.99330 0.22000 0.05600 Mn 0
KB2 0.04940 0.13500 0.01520 0.08000 0.03300 K 0
BaB2 0.04940 0.13500 0.01520 0.02000 0.03300 Ba 0
ZnB3 0.01900 0.17100 0.28800 0.05000 0.01700 Zn 0
Zn3* -0.08500 0.25200 0.28400 0.03000 0.03200 Zn 0
NaA1 0.06900 0.42100 0.50510 0.23000 0.04900 Na 0
CaA1 0.06900 0.42100 0.50510 0.06000 0.04900 Ca 0
ZnA2 0.28900 0.23030 0.48930 0.20000 0.03740 Zn 0
Si1 0.42450 0.88670 0.75880 1.00000 0.04220 Si 0
Si2 0.26030 0.37510 0.23100 1.00000 0.04430 Si 0
Si3 0.04840 0.58540 0.24530 1.00000 0.04320 Si 0
Si4 0.20930 0.09210 0.77260 1.00000 0.04380 Si 0
O1 0.23100 -0.00200 0.46120 0.91000 0.06500 O 0
O2 0.11980 0.43330 0.28440 1.00000 0.05200 O 0
O3 0.25470 0.20280 0.27940 1.00000 0.05300 O 0
O4 0.18880 -0.04220 0.11630 1.00000 0.05500 O 0
O5 -0.02490 -0.06920 0.27710 1.00000 0.05200 O 0
O6 0.80670 0.25840 0.70580 1.00000 0.04500 O 0
O7 0.38900 0.70240 0.71610 1.00000 0.05900 O 0
O8 0.25430 0.93320 0.72320 1.00000 0.05400 O 0
O9 0.98570 0.42390 0.89730 1.00000 0.04800 O 0
O10 0.56780 0.49220 0.72700 1.00000 0.05000 O 0
O11 0.55890 0.00840 0.69920 1.00000 0.04500 O 0
O12 0.32900 0.24910 0.72920 1.00000 0.05200 O 0
O13 0.76050 -0.09010 0.08120 1.00000 0.05800 O 0
O14 0.84020 0.25470 0.08020 1.00000 0.04800 O 0
O15 0.52270 0.24290 0.52990 0.78000 0.04600 O 0
O16 0.11090 0.43250 0.69220 1.00000 0.05200 O 0
O17 0.77550 0.62440 0.91280 1.00000 0.06000 O 0
O18 0.51960 0.07910 0.09820 1.00000 0.04400 O 0
O19 0.64120 0.27320 0.90980 1.00000 0.05100 O 0
O20 0.32990 0.50670 0.89030 0.84000 0.04400 O 0
O21 0.31900 0.45860 0.54450 0.78000 0.04600 O 0
Wat22 0.01200 0.23300 0.47400 0.40000 0.06600 O 2

loop_
_cod_changelog_entry_id
_cod_changelog_entry_author
_cod_changelog_entry_date
_cod_changelog_entry_text
1
;cod-tools version 3.8.0
Id: cif_guess_AMCSD_atom_types 9574 2023-05-10 09:00:05Z saulius
;
2023-05-10T18:58:48+03:00
;Derived atom types and hydrogen counts
from atom names that follow the AMCSD naming convention
(Wat == water, O-H == hydroxyl).
;

loop_
_cod_related_entry_id
_cod_related_entry_database
_cod_related_entry_code
1 AMCSD 0020035
